data_7245746
loop_
_publ_author_name
'Hrdina, Radim'
'Holovko-Kamoshenkova, Oksana M.'
'C\'isa\<rov\'a, Ivana'
'Kouck\'y, Filip'
'Machalick\'y, Old\<rich'

_publ_section_title
;
 Annulated carbamates are precursors for the ring contraction of the
 adamantane framework
;
_journal_issue 48
_journal_name_full 'RSC Advances'
_journal_page_first 31056
_journal_page_last 31060
_journal_paper_doi 10.1039/D2RA06402B
_journal_volume 12
_journal_year 2022
_chemical_compound_source 'synthesized by the authors'
_chemical_formula_moiety 'C11 H20 N, Cl, H2 O'
_chemical_formula_sum 'C11 H22 Cl N O'
_chemical_formula_weight 219.74
_space_group_crystal_system monoclinic
_space_group_IT_number 14
_space_group_name_Hall '-P 2ybc'
_space_group_name_H-M_alt 'P 1 21/c 1'
_atom_sites_solution_hydrogens mixed
_atom_sites_solution_primary direct
_atom_sites_solution_secondary difmap
_audit_creation_method SHELXL-2018/3
_audit_update_record
;
2022-08-04 deposited with the CCDC.	2022-10-24 downloaded from the CCDC.
;
_cell_angle_alpha 90
_cell_angle_beta 103.171(3)
_cell_angle_gamma 90
_cell_formula_units_Z 4
_cell_length_a 16.6281(13)
_cell_length_b 6.4734(4)
_cell_length_c 11.5542(9)
_cell_measurement_reflns_used 5351
_cell_measurement_temperature 200(2)
_cell_measurement_theta_max 27.1421
_cell_measurement_theta_min 2.5160
_cell_volume 1210.98(15)
_computing_cell_refinement 'SAINT V8.40B (Bruker AXS LLC, 2019)'
_computing_data_collection 'Bruker Instrument Service vV6.2.16'
_computing_data_reduction 'SAINT V8.40B (Bruker AXS LLC, 2019)'
_computing_structure_refinement 'SHELXL-2018/3 (Sheldrick, 2018)'
_computing_structure_solution 'SHELXT 2018/2 (Sheldrick, 2018)'
_diffrn_ambient_temperature 200(2)
_diffrn_measured_fraction_theta_full 0.997
_diffrn_measured_fraction_theta_max 0.993
_diffrn_measurement_device_type 'Bruker D8 VENTURE Kappa Duo PHOTONIII CMOS'
_diffrn_measurement_method '\f and \w scans'
_diffrn_radiation_monochromator 'Quazar Mo multilayer optic'
_diffrn_radiation_type MoK\a
_diffrn_radiation_wavelength 0.71073
_diffrn_reflns_av_R_equivalents 0.0291
_diffrn_reflns_av_unetI/netI 0.0281
_diffrn_reflns_Laue_measured_fraction_full 0.997
_diffrn_reflns_Laue_measured_fraction_max 0.993
_diffrn_reflns_limit_h_max 21
_diffrn_reflns_limit_h_min -21
_diffrn_reflns_limit_k_max 8
_diffrn_reflns_limit_k_min -8
_diffrn_reflns_limit_l_max 15
_diffrn_reflns_limit_l_min -14
_diffrn_reflns_number 10958
_diffrn_reflns_point_group_measured_fraction_full 0.997
_diffrn_reflns_point_group_measured_fraction_max 0.993
_diffrn_reflns_theta_full 25.242
_diffrn_reflns_theta_max 27.503
_diffrn_reflns_theta_min 2.516
_diffrn_source 'I\mS  micro-focus sealed tube'
_exptl_absorpt_coefficient_mu 0.287
_exptl_absorpt_correction_T_max 0.99
_exptl_absorpt_correction_T_min 0.88
_exptl_absorpt_correction_type multi-scan
_exptl_absorpt_process_details
;
Krause, L., Herbst-Irmer, R., Sheldrick, G. M., Stalke, D. (2015).
"Comparison of silver and molybdenum microfocus X-ray sources for
single-crystal structure determination"
J. Appl. Cryst. 48, 3-10.
doi:10.1107/S1600576714022985
;
_exptl_crystal_colour colourless
_exptl_crystal_density_diffrn 1.205
_exptl_crystal_description plate
_exptl_crystal_F_000 480
_exptl_crystal_size_max 0.504
_exptl_crystal_size_mid 0.442
_exptl_crystal_size_min 0.040
_refine_diff_density_max 0.464
_refine_diff_density_min -0.388
_refine_diff_density_rms 0.047
_refine_ls_extinction_method none
_refine_ls_goodness_of_fit_ref 1.039
_refine_ls_hydrogen_treatment constr
_refine_ls_matrix_type full
_refine_ls_number_parameters 128
_refine_ls_number_reflns 2773
_refine_ls_number_restraints 0
_refine_ls_restrained_S_all 1.039
_refine_ls_R_factor_all 0.0617
_refine_ls_R_factor_gt 0.0446
_refine_ls_shift/su_max 0.000
_refine_ls_shift/su_mean 0.000
_refine_ls_structure_factor_coef Fsqd
_refine_ls_weighting_details 'w=1/[\s^2^(Fo^2^)+(0.0522P)^2^+0.6892P] where P=(Fo^2^+2Fc^2^)/3'
_refine_ls_weighting_scheme calc
_refine_ls_wR_factor_gt 0.1083
_refine_ls_wR_factor_ref 0.1228
_reflns_Friedel_coverage 0.000
_reflns_number_gt 2180
_reflns_number_total 2773
_reflns_threshold_expression 'I > 2\s(I)'
_cod_data_source_file d2ra06402b2.cif
_cod_data_source_block mo_rhe_73b_200k_org_hrdina
_cod_original_sg_symbol_H-M 'P 21/c'
_cod_database_code 7245746
_shelx_shelxl_version_number 2018/3
_shelx_space_group_comment
;
The symmetry employed for this shelxl refinement is uniquely defined
by the following loop, which should always be used as a source of
symmetry information in preference to the above space-group names.
They are only intended as comments.
;
_shelx_estimated_absorpt_t_min 0.869
_shelx_estimated_absorpt_t_max 0.989

loop_
_space_group_symop_operation_xyz
'x, y, z'
'-x, y+1/2, -z+1/2'
'-x, -y, -z'
'x, -y-1/2, z-1/2'

loop_
_atom_site_label
_atom_site_type_symbol
_atom_site_fract_x
_atom_site_fract_y
_atom_site_fract_z
_atom_site_U_iso_or_equiv
_atom_site_adp_type
_atom_site_occupancy
_atom_site_site_symmetry_order
_atom_site_calc_flag
_atom_site_refinement_flags_posn
_atom_site_refinement_flags_adp
_atom_site_refinement_flags_occupancy
_atom_site_disorder_assembly
_atom_site_disorder_group
C2 C 0.78205(12) 0.3804(3) 0.65755(17) 0.0402(4) Uani 1 1 d . . . . .
H2A H 0.737374 0.292237 0.674261 0.048 Uiso 1 1 calc R U . . .
H2B H 0.776239 0.390553 0.570536 0.048 Uiso 1 1 calc R U . . .
C1 C 0.78289(10) 0.5949(3) 0.71522(14) 0.0269(3) Uani 1 1 d . . . . .
Cl1 Cl 0.63220(3) 0.44507(8) 0.36092(4) 0.04582(17) Uani 1 1 d . . . . .
O1 O 0.55628(9) 0.4657(3) 0.73919(18) 0.0684(6) Uani 1 1 d . . . . .
H1 H 0.572533 0.343719 0.774770 0.103 Uiso 1 1 d R U . . .
H2 H 0.500102 0.475612 0.712820 0.103 Uiso 1 1 d R U . . .
N1 N 0.64085(9) 0.6788(3) 0.59877(13) 0.0355(4) Uani 1 1 d . . . . .
H11 H 0.638538 0.575796 0.540048 0.043 Uiso 1 1 d R U . . .
H12 H 0.622037 0.617803 0.670248 0.043 Uiso 1 1 d R U . . .
C3 C 0.86731(12) 0.3003(3) 0.72017(17) 0.0421(5) Uani 1 1 d . . . . .
H3 H 0.881285 0.167860 0.684765 0.051 Uiso 1 1 calc R U . . .
C4 C 0.91983(12) 0.4783(4) 0.69450(19) 0.0490(5) Uani 1 1 d . . . . .
H4A H 0.917392 0.491764 0.608412 0.059 Uiso 1 1 calc R U . . .
H4B H 0.978107 0.464137 0.738314 0.059 Uiso 1 1 calc R U . . .
C5 C 0.87704(11) 0.6598(3) 0.74116(17) 0.0378(4) Uani 1 1 d . . . . .
H5 H 0.886349 0.795251 0.704666 0.045 Uiso 1 1 calc R U . . .
C6 C 0.76676(12) 0.5584(3) 0.83950(17) 0.0426(5) Uani 1 1 d . . . . .
H6A H 0.749999 0.687260 0.873737 0.051 Uiso 1 1 calc R U . . .
H6B H 0.724124 0.451091 0.838042 0.051 Uiso 1 1 calc R U . . .
C7 C 0.85222(13) 0.4852(3) 0.90737(16) 0.0427(5) Uani 1 1 d . . . . .
H7 H 0.856135 0.474739 0.994828 0.051 Uiso 1 1 calc R U . . .
C8 C 0.90557(14) 0.6586(3) 0.87685(19) 0.0500(6) Uani 1 1 d . . . . .
H8A H 0.965161 0.626491 0.903095 0.060 Uiso 1 1 calc R U . . .
H8B H 0.893935 0.791866 0.911815 0.060 Uiso 1 1 calc R U . . .
C9 C 0.87336(12) 0.2807(3) 0.85436(17) 0.0410(4) Uani 1 1 d . . . . .
H9A H 0.834903 0.171972 0.868696 0.049 Uiso 1 1 calc R U . . .
H9B H 0.930101 0.238608 0.894475 0.049 Uiso 1 1 calc R U . . .
C10 C 0.72695(10) 0.7551(3) 0.64226(15) 0.0323(4) Uani 1 1 d . . . . .
H10A H 0.726181 0.880100 0.691349 0.039 Uiso 1 1 calc R U . . .
H10B H 0.749620 0.794705 0.573278 0.039 Uiso 1 1 calc R U . . .
C11 C 0.58173(13) 0.8450(4) 0.54604(18) 0.0492(5) Uani 1 1 d . . . . .
H11A H 0.598735 0.905503 0.477594 0.074 Uiso 1 1 calc R U . . .
H11B H 0.581397 0.952436 0.605709 0.074 Uiso 1 1 calc R U . . .
H11C H 0.526185 0.786463 0.520140 0.074 Uiso 1 1 calc R U . . .

loop_
_atom_site_aniso_label
_atom_site_aniso_U_11
_atom_site_aniso_U_22
_atom_site_aniso_U_33
_atom_site_aniso_U_23
_atom_site_aniso_U_13
_atom_site_aniso_U_12
C2 0.0439(10) 0.0320(9) 0.0383(10) -0.0045(8) -0.0037(8) 0.0049(8)
C1 0.0291(8) 0.0265(8) 0.0250(8) 0.0024(6) 0.0062(6) 0.0025(6)
Cl1 0.0430(3) 0.0481(3) 0.0427(3) -0.0089(2) 0.0019(2) 0.0019(2)
O1 0.0383(8) 0.0659(11) 0.1013(15) 0.0366(10) 0.0165(9) 0.0045(7)
N1 0.0326(7) 0.0405(8) 0.0319(8) 0.0032(7) 0.0044(6) 0.0096(6)
C3 0.0490(11) 0.0373(10) 0.0360(10) -0.0057(8) 0.0012(8) 0.0155(8)
C4 0.0358(10) 0.0724(15) 0.0414(11) 0.0126(10) 0.0142(8) 0.0153(10)
C5 0.0340(9) 0.0342(9) 0.0424(10) 0.0094(8) 0.0027(7) -0.0056(7)
C6 0.0461(11) 0.0537(12) 0.0318(9) 0.0123(9) 0.0166(8) 0.0159(9)
C7 0.0537(12) 0.0501(11) 0.0229(8) 0.0055(8) 0.0053(8) 0.0134(9)
C8 0.0554(12) 0.0379(11) 0.0448(11) -0.0065(9) -0.0131(9) 0.0014(9)
C9 0.0440(10) 0.0351(10) 0.0405(10) 0.0082(8) 0.0022(8) 0.0054(8)
C10 0.0368(9) 0.0312(8) 0.0284(8) 0.0044(7) 0.0063(7) 0.0042(7)
C11 0.0468(11) 0.0570(13) 0.0398(11) 0.0069(10) 0.0016(9) 0.0243(10)

loop_
_atom_type_symbol
_atom_type_description
_atom_type_scat_dispersion_real
_atom_type_scat_dispersion_imag
_atom_type_scat_source
C C 0.0033 0.0016 'International Tables Vol C Tables 4.2.6.8 and 6.1.1.4'
H H 0.0000 0.0000 'International Tables Vol C Tables 4.2.6.8 and 6.1.1.4'
Cl Cl 0.1484 0.1585 'International Tables Vol C Tables 4.2.6.8 and 6.1.1.4'
N N 0.0061 0.0033 'International Tables Vol C Tables 4.2.6.8 and 6.1.1.4'
O O 0.0106 0.0060 'International Tables Vol C Tables 4.2.6.8 and 6.1.1.4'

loop_
_geom_angle_atom_site_label_1
_geom_angle_atom_site_label_2
_geom_angle_atom_site_label_3
_geom_angle
_geom_angle_site_symmetry_1
_geom_angle_site_symmetry_3
_geom_angle_publ_flag
C3 C2 C1 100.66(14) . . ?
C3 C2 H2A 111.6 . . ?
C1 C2 H2A 111.6 . . ?
C3 C2 H2B 111.6 . . ?
C1 C2 H2B 111.6 . . ?
H2A C2 H2B 109.4 . . ?
C10 C1 C6 114.16(14) . . ?
C10 C1 C2 115.65(14) . . ?
C6 C1 C2 106.22(15) . . ?
C10 C1 C5 112.29(14) . . ?
C6 C1 C5 103.86(14) . . ?
C2 C1 C5 103.45(14) . . ?
H1 O1 H2 112.9 . . ?
C10 N1 C11 113.11(16) . . ?
C10 N1 H11 110.8 . . ?
C11 N1 H11 107.5 . . ?
C10 N1 H12 107.6 . . ?
C11 N1 H12 108.2 . . ?
H11 N1 H12 109.6 . . ?
C4 C3 C2 99.41(16) . . ?
C4 C3 C9 110.63(17) . . ?
C2 C3 C9 110.26(17) . . ?
C4 C3 H3 112.0 . . ?
C2 C3 H3 112.0 . . ?
C9 C3 H3 112.0 . . ?
C3 C4 C5 100.34(15) . . ?
C3 C4 H4A 111.7 . . ?
C5 C4 H4A 111.7 . . ?
C3 C4 H4B 111.7 . . ?
C5 C4 H4B 111.7 . . ?
H4A C4 H4B 109.5 . . ?
C8 C5 C4 107.20(16) . . ?
C8 C5 C1 104.77(16) . . ?
C4 C5 C1 104.38(15) . . ?
C8 C5 H5 113.2 . . ?
C4 C5 H5 113.2 . . ?
C1 C5 H5 113.2 . . ?
C7 C6 C1 100.75(14) . . ?
C7 C6 H6A 111.6 . . ?
C1 C6 H6A 111.6 . . ?
C7 C6 H6B 111.6 . . ?
C1 C6 H6B 111.6 . . ?
H6A C6 H6B 109.4 . . ?
C8 C7 C9 110.23(18) . . ?
C8 C7 C6 100.07(16) . . ?
C9 C7 C6 109.43(17) . . ?
C8 C7 H7 112.2 . . ?
C9 C7 H7 112.2 . . ?
C6 C7 H7 112.2 . . ?
C7 C8 C5 100.37(15) . . ?
C7 C8 H8A 111.7 . . ?
C5 C8 H8A 111.7 . . ?
C7 C8 H8B 111.7 . . ?
C5 C8 H8B 111.7 . . ?
H8A C8 H8B 109.5 . . ?
C7 C9 C3 111.33(15) . . ?
C7 C9 H9A 109.4 . . ?
C3 C9 H9A 109.4 . . ?
C7 C9 H9B 109.4 . . ?
C3 C9 H9B 109.4 . . ?
H9A C9 H9B 108.0 . . ?
N1 C10 C1 112.47(14) . . ?
N1 C10 H10A 109.1 . . ?
C1 C10 H10A 109.1 . . ?
N1 C10 H10B 109.1 . . ?
C1 C10 H10B 109.1 . . ?
H10A C10 H10B 107.8 . . ?
N1 C11 H11A 109.5 . . ?
N1 C11 H11B 109.5 . . ?
H11A C11 H11B 109.5 . . ?
N1 C11 H11C 109.5 . . ?
H11A C11 H11C 109.5 . . ?
H11B C11 H11C 109.5 . . ?

loop_
_geom_bond_atom_site_label_1
_geom_bond_atom_site_label_2
_geom_bond_distance
_geom_bond_site_symmetry_2
_geom_bond_publ_flag
C2 C3 1.528(3) . ?
C2 C1 1.539(2) . ?
C2 H2A 0.9900 . ?
C2 H2B 0.9900 . ?
C1 C10 1.514(2) . ?
C1 C6 1.538(2) . ?
C1 C5 1.582(2) . ?
O1 H1 0.9027 . ?
O1 H2 0.9165 . ?
N1 C10 1.489(2) . ?
N1 C11 1.491(2) . ?
N1 H11 0.9460 . ?
N1 H12 1.0266 . ?
C3 C4 1.515(3) . ?
C3 C9 1.536(3) . ?
C3 H3 1.0000 . ?
C4 C5 1.534(3) . ?
C4 H4A 0.9900 . ?
C4 H4B 0.9900 . ?
C5 C8 1.531(3) . ?
C5 H5 1.0000 . ?
C6 C7 1.533(3) . ?
C6 H6A 0.9900 . ?
C6 H6B 0.9900 . ?
C7 C8 1.521(3) . ?
C7 C9 1.533(3) . ?
C7 H7 1.0000 . ?
C8 H8A 0.9900 . ?
C8 H8B 0.9900 . ?
C9 H9A 0.9900 . ?
C9 H9B 0.9900 . ?
C10 H10A 0.9900 . ?
C10 H10B 0.9900 . ?
C11 H11A 0.9800 . ?
C11 H11B 0.9800 . ?
C11 H11C 0.9800 . ?

loop_
_geom_hbond_atom_site_label_D
_geom_hbond_atom_site_label_H
_geom_hbond_atom_site_label_A
_geom_hbond_distance_DH
_geom_hbond_distance_HA
_geom_hbond_distance_DA
_geom_hbond_angle_DHA
_geom_hbond_site_symmetry_A
_geom_hbond_publ_flag
O1 H1 Cl1 0.90 2.24 3.1358(17) 171.3 4_566 yes
O1 H2 Cl1 0.92 2.23 3.1373(16) 170.1 3_666 yes
N1 H11 Cl1 0.95 2.22 3.1118(17) 157.6 . yes
N1 H12 O1 1.03 1.79 2.748(2) 154.1 . yes
